data_2100455
loop_
_publ_author_name
'E. G. Moshopoulou'
'R. M. Ibberson'
'J. L. Sarrao'
'J. D. Thompson'
'Z. Fisk'

_publ_section_title
;
 Structure of Ce~2~RhIn~8~: an example of complementary use of
 high-resolution neutron powder diffraction and reciprocal-space
 mapping to study complex materials
;
_journal_issue 2
_journal_name_full 'Acta Crystallographica Section B'
_journal_page_first 173
_journal_page_last 189
_journal_paper_doi 10.1107/S0108768106003314
_journal_volume 62
_journal_year 2006
_chemical_formula_sum 'Ce In3'
_chemical_formula_weight 484.58
_chemical_name_systematic ' ?'
_space_group_IT_number 221
_symmetry_cell_setting cubic
_symmetry_space_group_name_Hall '-P 4 2 3'
_symmetry_space_group_name_H-M 'P m -3 m'
_cell_angle_alpha 90.0
_cell_angle_beta 90.0
_cell_angle_gamma 90.0
_cell_formula_units_Z 1
_cell_length_a 4.69074(29)
_cell_length_b 4.69074
_cell_length_c 4.69074
_cell_volume 103.211(6)
_pd_block_id 2005-01-09T08:34|CE2RHIN8_RT_HRP23988_phase3|Moshopoulou||
_pd_phase_name CeIn3
_cod_data_source_file ws5027.cif
_cod_data_source_block CE2RHIN8_RT_HRP23988_phase_3
_cod_original_cell_volume 103.2108(8)
_cod_database_code 2100455

loop_
_symmetry_equiv_pos_site_id
_symmetry_equiv_pos_as_xyz
1 +x,+y,+z
2 +z,+x,+y
3 +y,+z,+x
4 +x,+y,-z
5 -z,+x,+y
6 +y,-z,+x
7 -z,+x,-y
8 -y,-z,+x
9 +y,-z,-x
10 -x,+y,-z
11 -z,-x,+y
12 +x,-y,-z
13 +y,+x,+z
14 +z,+y,+x
15 +x,+z,+y
16 +y,+x,-z
17 -z,+y,+x
18 +x,-z,+y
19 -z,+y,-x
20 -x,-z,+y
21 +x,-z,-y
22 -y,+x,-z
23 -z,-y,+x
24 +y,-x,-z
-1 -x,-y,-z
-2 -z,-x,-y
-3 -y,-z,-x
-4 -x,-y,+z
-5 +z,-x,-y
-6 -y,+z,-x
-7 +z,-x,+y
-8 +y,+z,-x
-9 -y,+z,+x
-10 +x,-y,+z
-11 +z,+x,-y
-12 -x,+y,+z
-13 -y,-x,-z
-14 -z,-y,-x
-15 -x,-z,-y
-16 -y,-x,+z
-17 +z,-y,-x
-18 -x,+z,-y
-19 +z,-y,+x
-20 +x,+z,-y
-21 -x,+z,+y
-22 +y,-x,+z
-23 +z,+y,-x
-24 -y,+x,+z

loop_
_atom_site_type_symbol
_atom_site_label
_atom_site_fract_x
_atom_site_fract_y
_atom_site_fract_z
_atom_site_occupancy
_atom_site_thermal_displace_type
_atom_site_U_iso_or_equiv
_atom_site_symmetry_multiplicity
CE CE1 0.0 0.0 0.0 1.0 Uiso 0.025 1
IN IN2 0.0 0.5 0.5 1.0 Uiso 0.025 3

loop_
_atom_type_symbol
_atom_type_number_in_cell
CE 1.0
IN 3.0

loop_
_pd_block_diffractogram_id
2005-01-09T08:34|CE2RHIN8_RT_HRP23988_H_01|Moshopoulou|HRPD
